data_4030509
loop_
_publ_author_name
'Bradley, D. C.'
'Frigo, D. M.'
'Harding, I. S.'
'Motevalli, M.'

_publ_section_title
;
 Ethylenediamine complexes of magnesium: the search for volatile compounds
;
_journal_name_full 'European Journal of Solid State and Inorganic Chemistry'
_journal_page_first 241
_journal_page_last 258
_journal_volume 30
_journal_year 1993
_chemical_formula_sum 'C20 H52 Mg2 N8'
_chemical_formula_weight 453.297
_space_group_IT_number 61
_symmetry_cell_setting orthorhombic
_symmetry_Int_Tables_number 61
_symmetry_space_group_name_Hall '-P 2ac 2ab'
_symmetry_space_group_name_H-M 'P b c a'
_cell_angle_alpha 90
_cell_angle_beta 90
_cell_angle_gamma 90
_cell_formula_units_Z 4
_cell_length_a 10.424(5)
_cell_length_b 16.907(7)
_cell_length_c 15.601(2)
_cell_volume 2749.5(18)
_diffrn_ambient_temperature 293
_diffrn_radiation_probe x-ray
_diffrn_radiation_type MoK\a
_diffrn_radiation_wavelength 0.71073
_exptl_absorpt_coefficient_mu 2.83
_exptl_crystal_density_diffrn 1.095
_refine_ls_number_parameters 240
_refine_ls_number_reflns 1421
_refine_ls_R_factor_gt 0.0409
_refine_ls_wR_factor_gt 0.0434
_cod_data_source_file EJSSIC-1993-30-241-258.cif
_cod_data_source_block C20H52N8Mg2
_cod_original_formula_sum 'C20 H52 N8 Mg2'
_cod_database_code 4030509

loop_
_symmetry_equiv_pos_site_id
_symmetry_equiv_pos_as_xyz
1 x,y,z
2 1/2-x,-y,1/2+z
3 1/2+x,1/2-y,-z
4 -x,1/2+y,1/2-z
5 -x,-y,-z
6 1/2+x,y,1/2-z
7 1/2-x,1/2+y,z
8 x,1/2-y,1/2+z

loop_
_atom_site_label
_atom_site_type_symbol
_atom_site_thermal_displace_type
_atom_site_fract_x
_atom_site_fract_y
_atom_site_fract_z
_atom_site_occupancy
_atom_site_U_iso_or_equiv
_atom_site_attached_hydrogens
Mg Mg Uiso 0.08680(10) 0.56590(10) 0.03460(10) 1.000 0.0405(3) 0
N1 N Uiso 0.0749(2) 0.64550(10) 0.1278(2) 1.000 0.0505(9) 0
N2 N Uiso 0.0969(2) 0.44050(10) 0.02830(10) 1.000 0.0441(7) 0
N3 N Uiso 0.1461(2) 0.61640(10) -0.0934(2) 1.000 0.0477(8) 0
N4 N Uiso 0.3229(2) 0.5728(2) 0.1157(2) 1.000 0.0528(9) 0
C11 C Uiso 0.1655(4) 0.6538(2) 0.1967(2) 1.000 0.0622(13) 2
C12 C Uiso -0.0065(5) 0.7137(2) 0.1276(3) 1.000 0.0680(15) 3
C21 C Uiso 0.2102(4) 0.4149(2) -0.0194(3) 1.000 0.0648(15) 3
C22 C Uiso 0.0899(4) 0.3994(2) 0.1101(2) 1.000 0.0602(14) 2
C31 C Uiso 0.0400(4) 0.5898(2) -0.1503(2) 1.000 0.0610(15) 2
C32 C Uiso 0.2696(4) 0.5970(3) -0.1338(3) 1.000 0.0730(16) 3
C33 C Uiso 0.1412(5) 0.7031(2) -0.0829(3) 1.000 0.0623(15) 3
C41 C Uiso 0.4162(5) 0.5090(3) 0.1275(3) 1.000 0.0779(17) 3
C42 C Uiso 0.2604(4) 0.5873(2) 0.1991(2) 1.000 0.0583(13) 2
C43 C Uiso 0.3913(5) 0.6437(3) 0.0886(3) 1.000 0.0777(17) 3

loop_
_atom_type_symbol
_atom_type_description
_atom_type_scat_dispersion_real
_atom_type_scat_dispersion_imag
_atom_type_scat_source
C C 0.0033 0.0016 ' International Tables Vol C Tables 4.2.6.8 and 6.1.1.4'
Mg Mg 0.0486 0.0363 ' International Tables Vol C Tables 4.2.6.8 and 6.1.1.4'
N N 0.0061 0.0033 ' International Tables Vol C Tables 4.2.6.8 and 6.1.1.4'

loop_
_geom_angle_atom_site_label_1
_geom_angle_atom_site_label_2
_geom_angle_atom_site_label_3
_geom_angle
_geom_angle_site_symmetry_1
_geom_angle_site_symmetry_3
_geom_angle_publ_flag
N1 Mg N2 135.51(12) . . yes
N1 Mg N2 108.19(10) . 5_565 yes
N2 Mg N2 88.45(9) . 5_565 yes
Mg N1 C11 124.94(19) . . yes
Mg N1 C12 125.6(3) . . yes
C11 N1 C12 108.2(3) . . yes
Mg N2 C21 111.04(17) . . yes
Mg N2 C22 115.69(17) . . yes
Mg N2 Mg 91.56(9) . 5_565 yes
C21 N2 C22 110.2(3) . . yes
Mg N2 C21 118.1(2) 5_565 . yes
Mg N2 C22 109.3(2) 5_565 . yes
C31 N3 C32 109.1(3) . . yes
C31 N3 C33 109.9(3) . . yes
C32 N3 C33 107.4(3) . . yes
C41 N4 C42 107.8(3) . . yes
C41 N4 C43 108.5(3) . . yes
C42 N4 C43 109.6(3) . . yes
N1 C11 C42 112.3(3) . . yes
N2 C22 C31 110.7(3) . 5_565 yes
N3 C31 C22 112.6(3) . 5_565 yes
N4 C42 C11 113.2(3) . . yes

loop_
_geom_bond_atom_site_label_1
_geom_bond_atom_site_label_2
_geom_bond_distance
_geom_bond_site_symmetry_2
_geom_bond_publ_flag
Mg N1 1.985(3) . yes
Mg N2 2.125(3) . yes
Mg N2 2.154(3) 5_565 yes
N1 C11 1.438(5) . yes
N1 C12 1.432(5) . yes
N2 C21 1.462(5) . yes
N2 C22 1.455(4) . yes
N3 C31 1.488(5) . yes
N3 C32 1.470(5) . yes
N3 C33 1.476(4) . yes
N4 C41 1.464(6) . yes
N4 C42 1.476(5) . yes
N4 C43 1.457(6) . yes
C11 C42 1.498(5) . no
C22 C31 1.503(6) 5_565 no

loop_
_geom_torsion_atom_site_label_1
_geom_torsion_atom_site_label_2
_geom_torsion_atom_site_label_3
_geom_torsion_atom_site_label_4
_geom_torsion
_geom_torsion_site_symmetry_1
_geom_torsion_site_symmetry_3
_geom_torsion_site_symmetry_4
_geom_torsion_publ_flag
N2 Mg N1 C11 57.4(3) . . . no
N2 Mg N1 C12 -137.2(3) . . . no
N2 Mg N1 C11 164.5(2) 5_565 . . no
N2 Mg N1 C12 -30.1(3) 5_565 . . no
N1 Mg N2 C21 -124.3(2) . . . no
N1 Mg N2 C22 2.3(3) . . . no
N1 Mg N2 Mg 114.70(13) . . 5_565 no
N2 Mg N2 C21 121.1(2) 5_565 . . no
N2 Mg N2 C22 -112.4(2) 5_565 . . no
N2 Mg N2 Mg 0.00(7) 5_565 . 5_565 no
N1 Mg N2 Mg -137.92(11) . 5_565 5_565 no
N1 Mg N2 C21 -23.0(2) . 5_565 5_565 no
N1 Mg N2 C22 104.11(19) . 5_565 5_565 no
N2 Mg N2 Mg 0.00(8) . 5_565 5_565 no
N2 Mg N2 C21 115.0(2) . 5_565 5_565 no
N2 Mg N2 C22 -117.97(18) . 5_565 5_565 no
Mg N1 C11 C42 -9.1(4) . . . no
C12 N1 C11 C42 -176.6(3) . . . no
Mg N2 C22 C31 66.4(3) . . 5_565 no
C21 N2 C22 C31 -166.6(3) . . 5_565 no
Mg N2 C22 C31 -35.2(3) 5_565 . 5_565 no
C32 N3 C31 C22 174.7(3) . . 5_565 no
C33 N3 C31 C22 -67.7(4) . . 5_565 no
C41 N4 C42 C11 177.8(3) . . . no
C43 N4 C42 C11 60.0(4) . . . no
N1 C11 C42 N4 51.0(4) . . . no
N2 C22 C31 N3 56.5(3) . 5_565 5_565 no
